data_4088877
loop_
_publ_author_name
'Brunner, Tobias S.'
'Benndorf, Paul'
'Gamer, Michael T.'
'Kn\"ofel, Nicolai'
'Gugau, Katharina'
'Roesky, Peter W.'

_publ_contact_author
;
      Prof. Dr. Peter W. Roesky
      Karlsruher Institut fuer Technologie (KIT), CS
      Institut fuer Anorganische Chemie (AOC)
      Lehrstuhl fuer Anorganische Funktionsmaterialien
      Engesserstr. 15, Geb. 30.45
      76131 Karlsruhe 
      Bundesrepublik Deutschland
;
_publ_section_title
;
 Enantiopure Amidinate Complexes of the Rare-Earth Elements
;
_journal_issue 20
_journal_name_full Organometallics
_journal_page_first 3474
_journal_paper_doi 10.1021/acs.organomet.6b00523
_journal_volume 35
_journal_year 2016
_chemical_absolute_configuration rmad
_chemical_formula_moiety 'C84 H108 Cl2 N8 Y2, 2(C7 H8)'
_chemical_formula_sum 'C98 H124 Cl2 N8 Y2'
_chemical_formula_weight 1662.76
_space_group_crystal_system triclinic
_space_group_IT_number 1
_space_group_name_Hall 'P 1'
_space_group_name_H-M_alt 'P 1'
_atom_sites_solution_hydrogens geom
_audit_creation_date 2016-06-07
_audit_creation_method
;
Olex2 1.2
(compiled 2016.02.19 svn.r3266 for OlexSys, GUI svn.r5155)
;
_cell_angle_alpha 93.542(2)
_cell_angle_beta 106.261(2)
_cell_angle_gamma 107.213(2)
_cell_formula_units_Z 1
_cell_length_a 10.8692(2)
_cell_length_b 14.5825(3)
_cell_length_c 15.6131(3)
_cell_measurement_reflns_used 149970
_cell_measurement_temperature 150
_cell_measurement_theta_max 29.63
_cell_measurement_theta_min 1.86
_cell_volume 2240.87(9)
_computing_cell_refinement 'STOE X-AREA, PLATON (A.L.Spek, 2009)'
_computing_data_collection 'STOE X-AREA'
_computing_data_reduction 'STOE X-RED & LANA, PLATON (A.L.Spek, 2009)'
_computing_molecular_graphics 'Diamond 2/3, Olex2 (Dolomanov et al., 2009)'
_computing_publication_material 'MS Word, Olex2 (Dolomanov et al., 2009)'
_computing_structure_refinement 'SHELXL-2014/7 (Sheldrick, 2015)'
_computing_structure_solution 'SHELXS-2014/7 (Sheldrick, 2015)'
_diffrn_ambient_temperature 150
_diffrn_detector 'image plate (34cm diameter)'
_diffrn_detector_area_resol_mean 6.67
_diffrn_detector_type 'STOE image plate'
_diffrn_measured_fraction_theta_full 1.000
_diffrn_measured_fraction_theta_max 0.991
_diffrn_measurement_device 'two-circle goniometer'
_diffrn_measurement_device_type 'STOE IPDS 2'
_diffrn_measurement_method '\w scans'
_diffrn_radiation_collimation '0.5mm monocapillary'
_diffrn_radiation_monochromator 'plane graphite'
_diffrn_radiation_type MoK\a
_diffrn_radiation_wavelength 0.71073
_diffrn_reflns_av_R_equivalents 0.0300
_diffrn_reflns_av_unetI/netI 0.0199
_diffrn_reflns_Laue_measured_fraction_full 1.000
_diffrn_reflns_Laue_measured_fraction_max 0.991
_diffrn_reflns_limit_h_max 13
_diffrn_reflns_limit_h_min -13
_diffrn_reflns_limit_k_max 17
_diffrn_reflns_limit_k_min -17
_diffrn_reflns_limit_l_max 19
_diffrn_reflns_limit_l_min -19
_diffrn_reflns_number 100319
_diffrn_reflns_point_group_measured_fraction_full 0.965
_diffrn_reflns_point_group_measured_fraction_max 0.955
_diffrn_reflns_theta_full 26.000
_diffrn_reflns_theta_max 26.115
_diffrn_reflns_theta_min 1.855
_diffrn_source 'sealed tube, 12x0.4mm long-fine focus'
_exptl_absorpt_coefficient_mu 1.398
_exptl_absorpt_correction_T_max 0.8163
_exptl_absorpt_correction_T_min 0.5750
_exptl_absorpt_correction_type integration
_exptl_absorpt_process_details 'STOE X-RED & X-SHAPE'
_exptl_crystal_colour colourless
_exptl_crystal_colour_primary colourless
_exptl_crystal_density_diffrn 1.232
_exptl_crystal_description prism
_exptl_crystal_F_000 880
_exptl_crystal_size_max 0.602
_exptl_crystal_size_mid 0.413
_exptl_crystal_size_min 0.174
_refine_diff_density_max 0.256
_refine_diff_density_min -0.232
_refine_diff_density_rms 0.035
_refine_ls_abs_structure_details
;
 Flack x determined using 7221 quotients [(I+)-(I-)]/[(I+)+(I-)]
 (Parsons, Flack and Wagner, Acta Cryst. B69 (2013) 249-259).
;
_refine_ls_abs_structure_Flack -0.0293(18)
_refine_ls_extinction_method none
_refine_ls_goodness_of_fit_ref 1.019
_refine_ls_hydrogen_treatment constr
_refine_ls_matrix_type full
_refine_ls_number_parameters 1023
_refine_ls_number_reflns 17078
_refine_ls_number_restraints 39
_refine_ls_restrained_S_all 1.027
_refine_ls_R_factor_all 0.0267
_refine_ls_R_factor_gt 0.0234
_refine_ls_shift/su_max 0.005
_refine_ls_shift/su_mean 0.000
_refine_ls_structure_factor_coef Fsqd
_refine_ls_weighting_details 'w=1/[\s^2^(Fo^2^)+(0.0399P)^2^+0.1717P] where P=(Fo^2^+2Fc^2^)/3'
_refine_ls_weighting_scheme calc
_refine_ls_wR_factor_gt 0.0564
_refine_ls_wR_factor_ref 0.0576
_reflns_Friedel_coverage 0.928
_reflns_Friedel_fraction_full 0.930
_reflns_Friedel_fraction_max 0.920
_reflns_number_gt 16028
_reflns_number_total 17078
_reflns_threshold_expression 'I > 2\s(I)'
_cod_data_source_file om6b00523_si_002.cif
_cod_data_source_block 3
_cod_original_cell_volume 2240.87(8)
_cod_database_code 4088877
_shelx_space_group_comment
;
The symmetry employed for this shelxl refinement is uniquely defined
by the following loop, which should always be used as a source of
symmetry information in preference to the above space-group names.
They are only intended as comments.
;
_olex2_refinement_description
;
1. Fixed Uiso
 At 1.2 times of:
  All C(H) groups
 At 1.5 times of:
  All C(H,H,H) groups
2. Rigid body (RIGU) restrains
 C86, C87, C88, C89, C90, C91
 with sigma for 1-2 distances of 0.002 and sigma for 1-3 distances of 0.002
3. Others
 Fixed Sof: H86(0.3333) H88(0.6667) C85A(0.6667) H85A(0.6667) H85B(0.6667)
 H85C(0.6667) C85B(0.3333) H85D(0.3333) H85E(0.3333) H85F(0.3333)
4.a Ternary CH refined with riding coordinates:
 C6(H6), C14(H14), C27(H27), C35(H35), C48(H48), C56(H56), C69(H69), C77(H77)
4.b Aromatic/amide H refined with riding coordinates:
 C9(H9), C10(H10), C11(H11), C12(H12), C13(H13), C17(H17), C18(H18), C19(H19),
 C20(H20), C21(H21), C30(H30), C31(H31), C32(H32), C33(H33), C34(H34), C38(H38),
  C39(H39), C40(H40), C41(H41), C42(H42), C51(H51), C52(H52), C53(H53),
 C54(H54), C55(H55), C59(H59), C60(H60), C61(H61), C62(H62), C63(H63), C72(H72),
  C73(H73), C74(H74), C75(H75), C76(H76), C80(H80), C81(H81), C82(H82),
 C83(H83), C84(H84), C86(H86), C87(H87), C88(H88), C89(H89), C90(H90), C91(H91),
  C94(H94), C95(H95), C96(H96), C97(H97), C98(H98)
4.c Idealised Me refined as rotating group:
 C3(H3A,H3B,H3C), C4(H4A,H4B,H4C), C5(H5A,H5B,H5C), C7(H7A,H7B,H7C), C15(H15A,
 H15B,H15C), C24(H24A,H24B,H24C), C25(H25A,H25B,H25C), C26(H26A,H26B,H26C),
 C28(H28A,H28B,H28C), C36(H36A,H36B,H36C), C45(H45A,H45B,H45C), C46(H46A,H46B,
 H46C), C47(H47A,H47B,H47C), C49(H49A,H49B,H49C), C57(H57A,H57B,H57C), C66(H66A,
 H66B,H66C), C67(H67A,H67B,H67C), C68(H68A,H68B,H68C), C70(H70A,H70B,H70C),
 C78(H78A,H78B,H78C), C85A(H85A,H85B,H85C), C85B(H85D,H85E,H85F), C92(H92A,H92B,
 H92C)
;
_shelx_shelxl_version_number 2014/7
_olex2_submission_special_instructions 'No special instructions were received'

loop_
_space_group_symop_operation_xyz
'x, y, z'

loop_
_atom_site_label
_atom_site_type_symbol
_atom_site_fract_x
_atom_site_fract_y
_atom_site_fract_z
_atom_site_U_iso_or_equiv
_atom_site_adp_type
_atom_site_occupancy
_atom_site_site_symmetry_order
_atom_site_calc_flag
_atom_site_refinement_flags_posn
_atom_site_refinement_flags_adp
_atom_site_refinement_flags_occupancy
_atom_site_disorder_assembly
_atom_site_disorder_group
Y1 Y 0.09478(2) 0.46925(2) 0.13238(2) 0.01892(7) Uani 1 1 d . . . . .
Y2 Y -0.09486(2) 0.53126(2) -0.13226(2) 0.01736(7) Uani 1 1 d . . . . .
Cl1 Cl -0.14270(8) 0.48583(6) 0.02670(5) 0.02467(17) Uani 1 1 d . . . . .
Cl2 Cl 0.13950(8) 0.50777(6) -0.02865(5) 0.02327(16) Uani 1 1 d . . . . .
N1 N 0.3009(3) 0.43693(18) 0.17904(17) 0.0241(5) Uani 1 1 d . . . . .
N2 N 0.1101(2) 0.31333(16) 0.12015(15) 0.0216(5) Uani 1 1 d . . . . .
N3 N 0.1413(3) 0.60264(16) 0.24086(15) 0.0262(5) Uani 1 1 d . . . . .
N4 N 0.0211(3) 0.45884(18) 0.25996(16) 0.0244(5) Uani 1 1 d . . . . .
N5 N -0.3228(2) 0.51999(18) -0.19561(16) 0.0231(5) Uani 1 1 d . . . . .
N6 N -0.2618(2) 0.39207(15) -0.22201(14) 0.0203(4) Uani 1 1 d . . . . .
N7 N 0.0151(2) 0.69370(15) -0.13843(14) 0.0206(4) Uani 1 1 d . . . . .
N8 N 0.0069(2) 0.58110(17) -0.24291(16) 0.0195(5) Uani 1 1 d . . . . .
C1 C 0.2440(3) 0.33921(19) 0.16007(17) 0.0223(5) Uani 1 1 d . . . . .
C2 C 0.3290(3) 0.2695(2) 0.1872(2) 0.0297(6) Uani 1 1 d . . . . .
C3 C 0.4150(4) 0.2663(3) 0.1245(2) 0.0355(8) Uani 1 1 d . . . . .
H3A H 0.3551 0.2358 0.0634 0.053 Uiso 1 1 calc GR . . . .
H3B H 0.4748 0.2285 0.1471 0.053 Uiso 1 1 calc GR . . . .
H3C H 0.4698 0.3327 0.1231 0.053 Uiso 1 1 calc GR . . . .
C4 C 0.4183(3) 0.3030(2) 0.2876(2) 0.0373(7) Uani 1 1 d . . . . .
H4A H 0.4829 0.3683 0.2944 0.056 Uiso 1 1 calc GR . . . .
H4B H 0.4679 0.2576 0.3062 0.056 Uiso 1 1 calc GR . . . .
H4C H 0.3604 0.3043 0.3255 0.056 Uiso 1 1 calc GR . . . .
C5 C 0.2435(4) 0.1631(2) 0.1845(2) 0.0372(7) Uani 1 1 d . . . . .
H5A H 0.1828 0.1618 0.2209 0.056 Uiso 1 1 calc GR . . . .
H5B H 0.3039 0.1262 0.2091 0.056 Uiso 1 1 calc GR . . . .
H5C H 0.1896 0.1339 0.1219 0.056 Uiso 1 1 calc GR . . . .
C6 C 0.4454(3) 0.4899(2) 0.20228(19) 0.0288(6) Uani 1 1 d . . . . .
H6 H 0.4939 0.4409 0.2074 0.035 Uiso 1 1 calc R . . . .
C7 C 0.4708(3) 0.5438(3) 0.1242(2) 0.0464(9) Uani 1 1 d . . . . .
H7A H 0.4306 0.4980 0.0675 0.070 Uiso 1 1 calc GR . . . .
H7B H 0.5687 0.5726 0.1354 0.070 Uiso 1 1 calc GR . . . .
H7C H 0.4294 0.5953 0.1200 0.070 Uiso 1 1 calc GR . . . .
C8 C 0.5010(3) 0.5573(2) 0.2931(2) 0.0297(6) Uani 1 1 d . . . . .
C9 C 0.6292(4) 0.6244(3) 0.3192(4) 0.0655(14) Uani 1 1 d . . . . .
H9 H 0.6793 0.6335 0.2776 0.079 Uiso 1 1 calc R . . . .
C10 C 0.6870(5) 0.6791(4) 0.4053(4) 0.088(2) Uani 1 1 d . . . . .
H10 H 0.7760 0.7246 0.4213 0.106 Uiso 1 1 calc R . . . .
C11 C 0.6191(4) 0.6690(3) 0.4665(3) 0.0567(11) Uani 1 1 d . . . . .
H11 H 0.6593 0.7070 0.5250 0.068 Uiso 1 1 calc R . . . .
C12 C 0.4922(4) 0.6034(3) 0.4426(2) 0.0441(8) Uani 1 1 d . . . . .
H12 H 0.4427 0.5955 0.4846 0.053 Uiso 1 1 calc R . . . .
C13 C 0.4339(4) 0.5473(2) 0.3565(2) 0.0388(8) Uani 1 1 d . . . . .
H13 H 0.3456 0.5010 0.3414 0.047 Uiso 1 1 calc R . . . .
C14 C 0.0146(3) 0.21792(19) 0.07458(19) 0.0234(6) Uani 1 1 d . . . . .
H14 H 0.0175 0.1707 0.1183 0.028 Uiso 1 1 calc R . . . .
C15 C -0.1267(3) 0.2271(2) 0.0451(2) 0.0302(6) Uani 1 1 d . . . . .
H15A H -0.1506 0.2442 0.0986 0.045 Uiso 1 1 calc GR . . . .
H15B H -0.1926 0.1650 0.0109 0.045 Uiso 1 1 calc GR . . . .
H15C H -0.1279 0.2779 0.0069 0.045 Uiso 1 1 calc GR . . . .
C16 C 0.0451(3) 0.1800(2) -0.00763(19) 0.0261(6) Uani 1 1 d . . . . .
C17 C -0.0162(4) 0.0814(2) -0.0449(2) 0.0383(8) Uani 1 1 d . . . . .
H17 H -0.0760 0.0396 -0.0189 0.046 Uiso 1 1 calc R . . . .
C18 C 0.0099(4) 0.0445(3) -0.1196(3) 0.0496(10) Uani 1 1 d . . . . .
H18 H -0.0331 -0.0223 -0.1448 0.059 Uiso 1 1 calc R . . . .
C19 C 0.0969(4) 0.1033(3) -0.1572(2) 0.0510(10) Uani 1 1 d . . . . .
H19 H 0.1169 0.0770 -0.2068 0.061 Uiso 1 1 calc R . . . .
C20 C 0.1551(4) 0.2007(3) -0.1230(2) 0.0431(8) Uani 1 1 d . . . . .
H20 H 0.2134 0.2422 -0.1502 0.052 Uiso 1 1 calc R . . . .
C21 C 0.1289(3) 0.2388(2) -0.0486(2) 0.0305(6) Uani 1 1 d . . . . .
H21 H 0.1694 0.3063 -0.0256 0.037 Uiso 1 1 calc R . . . .
C22 C 0.0824(3) 0.5534(2) 0.29627(18) 0.0257(6) Uani 1 1 d . . . . .
C23 C 0.0858(4) 0.5942(2) 0.3921(2) 0.0370(8) Uani 1 1 d . . . . .
C24 C 0.1891(5) 0.6970(2) 0.4320(2) 0.0486(10) Uani 1 1 d . . . . .
H24A H 0.2793 0.6978 0.4314 0.073 Uiso 1 1 calc GR . . . .
H24B H 0.1916 0.7141 0.4943 0.073 Uiso 1 1 calc GR . . . .
H24C H 0.1618 0.7442 0.3957 0.073 Uiso 1 1 calc GR . . . .
C25 C 0.1332(4) 0.5294(3) 0.4606(2) 0.0448(9) Uani 1 1 d . . . . .
H25A H 0.0629 0.4655 0.4477 0.067 Uiso 1 1 calc GR . . . .
H25B H 0.1493 0.5602 0.5220 0.067 Uiso 1 1 calc GR . . . .
H25C H 0.2172 0.5214 0.4552 0.067 Uiso 1 1 calc GR . . . .
C26 C -0.0539(5) 0.6000(3) 0.3891(2) 0.0459(9) Uani 1 1 d . . . . .
H26A H -0.0759 0.6465 0.3497 0.069 Uiso 1 1 calc GR . . . .
H26B H -0.0525 0.6216 0.4502 0.069 Uiso 1 1 calc GR . . . .
H26C H -0.1225 0.5358 0.3655 0.069 Uiso 1 1 calc GR . . . .
C27 C 0.2016(4) 0.7075(2) 0.2472(2) 0.0287(7) Uani 1 1 d . . . . .
H27 H 0.2710 0.7338 0.3080 0.034 Uiso 1 1 calc R . . . .
C28 C 0.2725(4) 0.7229(2) 0.1750(2) 0.0344(7) Uani 1 1 d . . . . .
H28A H 0.2063 0.6934 0.1154 0.052 Uiso 1 1 calc GR . . . .
H28B H 0.3437 0.6926 0.1873 0.052 Uiso 1 1 calc GR . . . .
H28C H 0.3131 0.7928 0.1759 0.052 Uiso 1 1 calc GR . . . .
C29 C 0.0996(4) 0.7616(2) 0.2334(2) 0.0325(7) Uani 1 1 d . . . . .
C30 C -0.0396(4) 0.7158(2) 0.1972(2) 0.0364(7) Uani 1 1 d . . . . .
H30 H -0.0748 0.6470 0.1820 0.044 Uiso 1 1 calc R . . . .
C31 C -0.1279(4) 0.7695(3) 0.1828(3) 0.0458(9) Uani 1 1 d . . . . .
H31 H -0.2228 0.7372 0.1577 0.055 Uiso 1 1 calc R . . . .
C32 C -0.0783(5) 0.8698(3) 0.2049(3) 0.0555(11) Uani 1 1 d . . . . .
H32 H -0.1389 0.9063 0.1951 0.067 Uiso 1 1 calc R . . . .
C33 C 0.0591(5) 0.9162(3) 0.2412(3) 0.0549(11) Uani 1 1 d . . . . .
H33 H 0.0934 0.9851 0.2567 0.066 Uiso 1 1 calc R . . . .
C34 C 0.1475(4) 0.8633(2) 0.2552(2) 0.0444(9) Uani 1 1 d . . . . .
H34 H 0.2422 0.8963 0.2800 0.053 Uiso 1 1 calc R . . . .
C35 C -0.0824(3) 0.3910(2) 0.28938(19) 0.0268(6) Uani 1 1 d . . . . .
H35 H -0.0784 0.4224 0.3493 0.032 Uiso 1 1 calc R . . . .
C36 C -0.2223(3) 0.3783(2) 0.2242(2) 0.0362(7) Uani 1 1 d . . . . .
H36A H -0.2323 0.4423 0.2171 0.054 Uiso 1 1 calc GR . . . .
H36B H -0.2922 0.3404 0.2483 0.054 Uiso 1 1 calc GR . . . .
H36C H -0.2324 0.3440 0.1654 0.054 Uiso 1 1 calc GR . . . .
C37 C -0.0534(3) 0.2955(2) 0.3040(2) 0.0300(6) Uani 1 1 d . . . . .
C38 C 0.0780(4) 0.2974(2) 0.3456(2) 0.0400(8) Uani 1 1 d . . . . .
H38 H 0.1510 0.3565 0.3563 0.048 Uiso 1 1 calc R . . . .
C39 C 0.1044(5) 0.2138(3) 0.3719(3) 0.0519(10) Uani 1 1 d . . . . .
H39 H 0.1950 0.2168 0.4015 0.062 Uiso 1 1 calc R . . . .
C40 C 0.0015(6) 0.1276(3) 0.3556(3) 0.0597(12) Uani 1 1 d . . . . .
H40 H 0.0197 0.0711 0.3748 0.072 Uiso 1 1 calc R . . . .
C41 C -0.1289(6) 0.1237(3) 0.3112(4) 0.0642(13) Uani 1 1 d . . . . .
H41 H -0.2007 0.0635 0.2977 0.077 Uiso 1 1 calc R . . . .
C42 C -0.1571(4) 0.2075(3) 0.2854(3) 0.0451(9) Uani 1 1 d . . . . .
H42 H -0.2478 0.2039 0.2552 0.054 Uiso 1 1 calc R . . . .
C43 C -0.3623(3) 0.43009(19) -0.24273(18) 0.0221(5) Uani 1 1 d . . . . .
C44 C -0.5057(3) 0.3829(2) -0.3151(2) 0.0282(6) Uani 1 1 d . . . . .
C45 C -0.6143(3) 0.3475(2) -0.2689(2) 0.0346(7) Uani 1 1 d . . . . .
H45A H -0.5970 0.2957 -0.2351 0.052 Uiso 1 1 calc GR . . . .
H45B H -0.7039 0.3223 -0.3147 0.052 Uiso 1 1 calc GR . . . .
H45C H -0.6116 0.4017 -0.2273 0.052 Uiso 1 1 calc GR . . . .
C46 C -0.5180(3) 0.2951(2) -0.3809(2) 0.0350(7) Uani 1 1 d . . . . .
H46A H -0.4439 0.3126 -0.4072 0.053 Uiso 1 1 calc GR . . . .
H46B H -0.6051 0.2763 -0.4291 0.053 Uiso 1 1 calc GR . . . .
H46C H -0.5128 0.2405 -0.3481 0.053 Uiso 1 1 calc GR . . . .
C47 C -0.5337(3) 0.4584(2) -0.3772(2) 0.0345(7) Uani 1 1 d . . . . .
H47A H -0.5283 0.5173 -0.3405 0.052 Uiso 1 1 calc GR . . . .
H47B H -0.6244 0.4308 -0.4214 0.052 Uiso 1 1 calc GR . . . .
H47C H -0.4659 0.4748 -0.4090 0.052 Uiso 1 1 calc GR . . . .
C48 C -0.4158(3) 0.5688(2) -0.1791(2) 0.0276(6) Uani 1 1 d . . . . .
H48 H -0.5078 0.5340 -0.2229 0.033 Uiso 1 1 calc R . . . .
C49 C -0.4249(4) 0.5591(3) -0.0834(2) 0.0422(8) Uani 1 1 d . . . . .
H49A H -0.4492 0.4904 -0.0763 0.063 Uiso 1 1 calc GR . . . .
H49B H -0.4943 0.5853 -0.0742 0.063 Uiso 1 1 calc GR . . . .
H49C H -0.3369 0.5955 -0.0389 0.063 Uiso 1 1 calc GR . . . .
C50 C -0.3742(3) 0.6747(2) -0.1948(2) 0.0286(6) Uani 1 1 d . . . . .
C51 C -0.3083(3) 0.7033(2) -0.2576(2) 0.0319(6) Uani 1 1 d . . . . .
H51 H -0.2837 0.6574 -0.2891 0.038 Uiso 1 1 calc R . . . .
C52 C -0.2777(4) 0.7986(2) -0.2752(3) 0.0420(8) Uani 1 1 d . . . . .
H52 H -0.2333 0.8170 -0.3190 0.050 Uiso 1 1 calc R . . . .
C53 C -0.3117(4) 0.8665(2) -0.2290(3) 0.0497(10) Uani 1 1 d . . . . .
H53 H -0.2907 0.9315 -0.2408 0.060 Uiso 1 1 calc R . . . .
C54 C -0.3762(4) 0.8390(3) -0.1657(3) 0.0516(10) Uani 1 1 d . . . . .
H54 H -0.3992 0.8852 -0.1334 0.062 Uiso 1 1 calc R . . . .
C55 C -0.4075(4) 0.7441(3) -0.1493(3) 0.0423(9) Uani 1 1 d . . . . .
H55 H -0.4528 0.7259 -0.1060 0.051 Uiso 1 1 calc R . . . .
C56 C -0.2655(3) 0.29223(19) -0.24670(19) 0.0215(6) Uani 1 1 d . . . . .
H56 H -0.2946 0.2756 -0.3140 0.026 Uiso 1 1 calc R . . . .
C57 C -0.1218(3) 0.2898(2) -0.2071(2) 0.0260(6) Uani 1 1 d . . . . .
H57A H -0.0610 0.3351 -0.2330 0.039 Uiso 1 1 calc GR . . . .
H57B H -0.1203 0.2239 -0.2215 0.039 Uiso 1 1 calc GR . . . .
H57C H -0.0916 0.3089 -0.1414 0.039 Uiso 1 1 calc GR . . . .
C58 C -0.3599(3) 0.2170(2) -0.2098(2) 0.0256(6) Uani 1 1 d . . . . .
C59 C -0.4083(3) 0.1199(2) -0.2507(2) 0.0364(7) Uani 1 1 d . . . . .
H59 H -0.3829 0.1020 -0.3011 0.044 Uiso 1 1 calc R . . . .
C60 C -0.4929(4) 0.0492(2) -0.2186(3) 0.0493(9) Uani 1 1 d . . . . .
H60 H -0.5260 -0.0165 -0.2475 0.059 Uiso 1 1 calc R . . . .
C61 C -0.5293(4) 0.0738(3) -0.1448(3) 0.0506(10) Uani 1 1 d . . . . .
H61 H -0.5879 0.0255 -0.1231 0.061 Uiso 1 1 calc R . . . .
C62 C -0.4798(3) 0.1694(3) -0.1027(2) 0.0426(8) Uani 1 1 d . . . . .
H62 H -0.5031 0.1865 -0.0511 0.051 Uiso 1 1 calc R . . . .
C63 C -0.3964(3) 0.2405(2) -0.1354(2) 0.0304(6) Uani 1 1 d . . . . .
H63 H -0.3639 0.3061 -0.1063 0.037 Uiso 1 1 calc R . . . .
C64 C 0.0436(3) 0.67754(18) -0.21513(16) 0.0188(5) Uani 1 1 d . . . . .
C65 C 0.1012(3) 0.7555(2) -0.27070(18) 0.0234(6) Uani 1 1 d . . . . .
C66 C 0.1066(4) 0.8598(2) -0.2415(2) 0.0327(7) Uani 1 1 d . . . . .
H66A H 0.0165 0.8593 -0.2408 0.049 Uiso 1 1 calc GR . . . .
H66B H 0.1348 0.9013 -0.2843 0.049 Uiso 1 1 calc GR . . . .
H66C H 0.1718 0.8851 -0.1809 0.049 Uiso 1 1 calc GR . . . .
C67 C 0.0048(3) 0.7281(2) -0.36897(18) 0.0304(6) Uani 1 1 d . . . . .
H67A H 0.0023 0.6645 -0.3951 0.046 Uiso 1 1 calc GR . . . .
H67B H 0.0375 0.7772 -0.4047 0.046 Uiso 1 1 calc GR . . . .
H67C H -0.0866 0.7252 -0.3694 0.046 Uiso 1 1 calc GR . . . .
C68 C 0.2477(3) 0.7632(2) -0.2659(2) 0.0318(7) Uani 1 1 d . . . . .
H68A H 0.3079 0.7891 -0.2040 0.048 Uiso 1 1 calc GR . . . .
H68B H 0.2772 0.8069 -0.3069 0.048 Uiso 1 1 calc GR . . . .
H68C H 0.2511 0.6987 -0.2839 0.048 Uiso 1 1 calc GR . . . .
C69 C 0.0490(3) 0.78581(19) -0.07970(18) 0.0227(6) Uani 1 1 d . . . . .
H69 H 0.0162 0.8322 -0.1170 0.027 Uiso 1 1 calc R . . . .
C70 C -0.0280(3) 0.7639(2) -0.0115(2) 0.0302(6) Uani 1 1 d . . . . .
H70A H -0.1256 0.7390 -0.0434 0.045 Uiso 1 1 calc GR . . . .
H70B H -0.0066 0.8235 0.0302 0.045 Uiso 1 1 calc GR . . . .
H70C H -0.0011 0.7150 0.0226 0.045 Uiso 1 1 calc GR . . . .
C71 C 0.2008(3) 0.8324(2) -0.03105(18) 0.0260(6) Uani 1 1 d . . . . .
C72 C 0.2935(3) 0.7835(2) -0.02716(19) 0.0290(6) Uani 1 1 d . . . . .
H72 H 0.2630 0.7181 -0.0566 0.035 Uiso 1 1 calc R . . . .
C73 C 0.4306(3) 0.8290(3) 0.0194(2) 0.0388(7) Uani 1 1 d . . . . .
H73 H 0.4930 0.7946 0.0218 0.047 Uiso 1 1 calc R . . . .
C74 C 0.4761(4) 0.9245(3) 0.0622(2) 0.0459(9) Uani 1 1 d . . . . .
H74 H 0.5699 0.9561 0.0932 0.055 Uiso 1 1 calc R . . . .
C75 C 0.3849(4) 0.9732(3) 0.0596(2) 0.0461(9) Uani 1 1 d . . . . .
H75 H 0.4157 1.0384 0.0895 0.055 Uiso 1 1 calc R . . . .
C76 C 0.2484(4) 0.9281(2) 0.0138(2) 0.0362(7) Uani 1 1 d . . . . .
H76 H 0.1863 0.9625 0.0128 0.043 Uiso 1 1 calc R . . . .
C77 C 0.0588(3) 0.53804(19) -0.30638(17) 0.0217(5) Uani 1 1 d . . . . .
H77 H 0.0964 0.5909 -0.3390 0.026 Uiso 1 1 calc R . . . .
C78 C 0.1778(3) 0.5066(2) -0.2540(2) 0.0290(6) Uani 1 1 d . . . . .
H78A H 0.2438 0.5609 -0.2082 0.043 Uiso 1 1 calc GR . . . .
H78B H 0.2214 0.4875 -0.2960 0.043 Uiso 1 1 calc GR . . . .
H78C H 0.1441 0.4513 -0.2246 0.043 Uiso 1 1 calc GR . . . .
C79 C -0.0532(3) 0.4575(2) -0.37807(18) 0.0236(6) Uani 1 1 d . . . . .
C80 C -0.1749(3) 0.4718(2) -0.4205(2) 0.0308(6) Uani 1 1 d . . . . .
H80 H -0.1940 0.5263 -0.3978 0.037 Uiso 1 1 calc R . . . .
C81 C -0.2691(4) 0.4079(3) -0.4954(2) 0.0410(8) Uani 1 1 d . . . . .
H81 H -0.3505 0.4201 -0.5250 0.049 Uiso 1 1 calc R . . . .
C82 C -0.2451(4) 0.3261(3) -0.5275(2) 0.0438(9) Uani 1 1 d . . . . .
H82 H -0.3097 0.2824 -0.5790 0.053 Uiso 1 1 calc R . . . .
C83 C -0.1278(4) 0.3089(2) -0.4842(2) 0.0401(8) Uani 1 1 d . . . . .
H83 H -0.1121 0.2520 -0.5048 0.048 Uiso 1 1 calc R . . . .
C84 C -0.0310(4) 0.3748(2) -0.4099(2) 0.0312(7) Uani 1 1 d . . . . .
H84 H 0.0507 0.3627 -0.3809 0.037 Uiso 1 1 calc R . . . .
C86 C 0.4923(5) 0.9407(4) 0.4812(4) 0.0713(13) Uani 1 1 d . U . . .
H86 H 0.4810 0.9099 0.5316 0.086 Uiso 0.3333 1 calc R . P A 2
C87 C 0.5237(5) 0.8956(4) 0.4137(5) 0.0891(16) Uani 1 1 d . U . . .
H87 H 0.5340 0.8334 0.4177 0.107 Uiso 1 1 calc R . . . .
C88 C 0.5404(6) 0.9408(5) 0.3398(6) 0.1022(19) Uani 1 1 d . U . . .
H88 H 0.5638 0.9114 0.2935 0.123 Uiso 0.6667 1 calc R . P B 1
C89 C 0.5216(6) 1.0292(6) 0.3366(5) 0.1015(18) Uani 1 1 d . U . . .
H89 H 0.5309 1.0609 0.2863 0.122 Uiso 1 1 calc R . . . .
C90 C 0.4900(6) 1.0737(4) 0.4032(5) 0.0843(15) Uani 1 1 d . U . . .
H90 H 0.4770 1.1351 0.3986 0.101 Uiso 1 1 calc R . . . .
C91 C 0.4776(5) 1.0304(4) 0.4747(5) 0.0745(14) Uani 1 1 d . U . . .
H91 H 0.4583 1.0623 0.5217 0.089 Uiso 1 1 calc R . . . .
C85A C 0.4864(10) 0.8884(6) 0.5553(5) 0.081(3) Uani 0.6667 1 d . . P C 1
H85A H 0.4831 0.8218 0.5380 0.122 Uiso 0.6667 1 calc GR . P C 1
H85B H 0.4050 0.8870 0.5714 0.122 Uiso 0.6667 1 calc GR . P C 1
H85C H 0.5671 0.9207 0.6074 0.122 Uiso 0.6667 1 calc GR . P C 1
C85B C 0.5979(17) 0.8681(14) 0.3020(11) 0.081(5) Uani 0.3333 1 d . . P D 2
H85D H 0.6971 0.8952 0.3211 0.122 Uiso 0.3333 1 calc GR . P D 2
H85E H 0.5624 0.8563 0.2359 0.122 Uiso 0.3333 1 calc GR . P D 2
H85F H 0.5708 0.8068 0.3251 0.122 Uiso 0.3333 1 calc GR . P D 2
C92 C -0.1351(6) 0.0648(4) 0.6029(3) 0.0695(13) Uani 1 1 d . . . . .
H92A H -0.1652 0.0238 0.6454 0.104 Uiso 1 1 calc GR . . . .
H92B H -0.2139 0.0618 0.5518 0.104 Uiso 1 1 calc GR . . . .
H92C H -0.0894 0.1322 0.6335 0.104 Uiso 1 1 calc GR . . . .
C93 C -0.0385(4) 0.0292(3) 0.5689(3) 0.0484(9) Uani 1 1 d . . . . .
C94 C 0.1002(5) 0.0763(3) 0.6004(3) 0.0573(11) Uani 1 1 d . . . . .
H94 H 0.1355 0.1337 0.6439 0.069 Uiso 1 1 calc R . . . .
C95 C 0.1886(5) 0.0419(4) 0.5700(3) 0.0655(13) Uani 1 1 d . . . . .
H95 H 0.2834 0.0748 0.5940 0.079 Uiso 1 1 calc R . . . .
C96 C 0.1409(4) -0.0393(3) 0.5054(3) 0.0555(10) Uani 1 1 d . . . . .
H96 H 0.2017 -0.0623 0.4839 0.067 Uiso 1 1 calc R . . . .
C97 C 0.0026(4) -0.0871(3) 0.4721(3) 0.0500(10) Uani 1 1 d . . . . .
H97 H -0.0323 -0.1432 0.4271 0.060 Uiso 1 1 calc R . . . .
C98 C -0.0848(4) -0.0537(3) 0.5041(3) 0.0485(9) Uani 1 1 d . . . . .
H98 H -0.1793 -0.0881 0.4812 0.058 Uiso 1 1 calc R . . . .

loop_
_atom_site_aniso_label
_atom_site_aniso_U_11
_atom_site_aniso_U_22
_atom_site_aniso_U_33
_atom_site_aniso_U_23
_atom_site_aniso_U_13
_atom_site_aniso_U_12
Y1 0.02238(15) 0.01942(14) 0.01430(13) 0.00261(11) 0.00562(11) 0.00599(11)
Y2 0.01906(14) 0.01802(13) 0.01539(13) 0.00337(10) 0.00588(11) 0.00599(11)
Cl1 0.0246(4) 0.0326(4) 0.0202(4) 0.0078(3) 0.0094(3) 0.0112(3)
Cl2 0.0228(4) 0.0319(4) 0.0176(3) 0.0074(3) 0.0073(3) 0.0108(3)
N1 0.0223(12) 0.0232(12) 0.0232(12) 0.0038(10) 0.0052(9) 0.0041(10)
N2 0.0223(12) 0.0201(10) 0.0197(10) 0.0016(8) 0.0039(9) 0.0056(9)
N3 0.0389(14) 0.0206(11) 0.0166(10) 0.0020(9) 0.0116(10) 0.0033(10)
N4 0.0304(14) 0.0224(12) 0.0222(12) 0.0044(10) 0.0127(10) 0.0068(11)
N5 0.0221(12) 0.0240(12) 0.0254(12) 0.0051(10) 0.0079(10) 0.0102(10)
N6 0.0211(11) 0.0203(10) 0.0190(10) 0.0045(8) 0.0045(9) 0.0075(9)
N7 0.0272(12) 0.0191(10) 0.0164(10) 0.0024(8) 0.0091(9) 0.0067(9)
N8 0.0211(12) 0.0196(11) 0.0188(11) 0.0035(9) 0.0074(9) 0.0070(10)
C1 0.0237(14) 0.0261(13) 0.0168(12) 0.0042(10) 0.0046(10) 0.0091(11)
C2 0.0279(16) 0.0295(15) 0.0275(15) 0.0038(12) -0.0002(12) 0.0117(13)
C3 0.0296(17) 0.0396(18) 0.0363(18) -0.0005(14) 0.0038(14) 0.0176(14)
C4 0.0361(18) 0.0393(17) 0.0292(16) 0.0079(13) -0.0030(13) 0.0138(14)
C5 0.0384(18) 0.0280(15) 0.0396(17) 0.0080(13) -0.0016(14) 0.0154(14)
C6 0.0234(15) 0.0333(16) 0.0262(14) 0.0065(12) 0.0051(11) 0.0064(12)
C7 0.0261(17) 0.066(2) 0.0389(18) 0.0220(17) 0.0094(14) 0.0018(16)
C8 0.0250(15) 0.0233(14) 0.0357(16) 0.0034(12) 0.0032(12) 0.0069(12)
C9 0.041(2) 0.055(2) 0.084(3) -0.029(2) 0.030(2) -0.0091(19)
C10 0.039(2) 0.076(3) 0.110(4) -0.057(3) 0.025(3) -0.024(2)
C11 0.041(2) 0.053(2) 0.057(2) -0.0268(19) -0.0068(18) 0.0152(18)
C12 0.055(2) 0.0402(18) 0.0280(16) 0.0039(13) 0.0008(15) 0.0141(16)
C13 0.044(2) 0.0351(17) 0.0236(15) 0.0061(12) 0.0022(13) 0.0003(14)
C14 0.0219(14) 0.0197(13) 0.0264(14) 0.0035(10) 0.0065(11) 0.0047(11)
C15 0.0210(15) 0.0309(15) 0.0350(16) 0.0004(12) 0.0081(12) 0.0046(12)
C16 0.0238(14) 0.0263(14) 0.0250(13) -0.0004(11) 0.0009(11) 0.0109(11)
C17 0.0382(18) 0.0292(15) 0.0401(17) -0.0039(13) 0.0003(14) 0.0135(14)
C18 0.060(2) 0.0377(18) 0.044(2) -0.0132(16) -0.0040(18) 0.0288(18)
C19 0.064(3) 0.067(3) 0.0305(17) -0.0069(17) 0.0046(17) 0.046(2)
C20 0.046(2) 0.062(2) 0.0315(17) 0.0081(16) 0.0125(15) 0.0311(18)
C21 0.0310(16) 0.0351(15) 0.0267(14) 0.0034(12) 0.0056(12) 0.0163(13)
C22 0.0337(15) 0.0268(14) 0.0169(12) 0.0043(10) 0.0113(11) 0.0068(12)
C23 0.057(2) 0.0307(17) 0.0210(15) 0.0010(13) 0.0191(14) 0.0051(16)
C24 0.080(3) 0.0347(17) 0.0209(15) -0.0039(13) 0.0201(16) 0.0008(18)
C25 0.066(3) 0.0409(18) 0.0194(15) 0.0068(13) 0.0160(16) 0.0036(17)
C26 0.072(3) 0.0428(19) 0.0351(18) 0.0032(15) 0.0352(19) 0.0192(19)
C27 0.0370(19) 0.0200(13) 0.0216(13) -0.0002(10) 0.0109(14) -0.0023(13)
C28 0.0417(18) 0.0257(14) 0.0324(16) 0.0040(12) 0.0175(14) 0.0004(13)
C29 0.050(2) 0.0236(14) 0.0247(14) 0.0032(11) 0.0201(13) 0.0050(13)
C30 0.051(2) 0.0286(15) 0.0357(16) 0.0035(12) 0.0274(15) 0.0090(14)
C31 0.053(2) 0.0433(19) 0.054(2) 0.0111(16) 0.0342(18) 0.0172(17)
C32 0.079(3) 0.047(2) 0.068(3) 0.019(2) 0.048(2) 0.035(2)
C33 0.084(3) 0.0259(16) 0.065(3) 0.0061(16) 0.042(2) 0.0153(18)
C34 0.062(2) 0.0231(15) 0.0457(19) 0.0013(13) 0.0248(18) 0.0041(15)
C35 0.0329(16) 0.0257(14) 0.0241(13) 0.0056(11) 0.0153(12) 0.0067(12)
C36 0.0303(17) 0.0418(17) 0.0389(17) 0.0091(14) 0.0166(14) 0.0090(14)
C37 0.0423(18) 0.0278(15) 0.0239(14) 0.0065(12) 0.0190(13) 0.0085(13)
C38 0.049(2) 0.0365(17) 0.0390(18) 0.0137(14) 0.0173(16) 0.0157(15)
C39 0.074(3) 0.054(2) 0.048(2) 0.0268(18) 0.029(2) 0.038(2)
C40 0.105(4) 0.040(2) 0.068(3) 0.0302(19) 0.058(3) 0.039(2)
C41 0.088(4) 0.0242(17) 0.088(3) 0.0097(19) 0.052(3) 0.0065(19)
C42 0.051(2) 0.0313(17) 0.054(2) 0.0029(15) 0.0263(18) 0.0054(16)
C43 0.0182(13) 0.0252(13) 0.0224(12) 0.0076(10) 0.0078(10) 0.0044(10)
C44 0.0212(14) 0.0287(15) 0.0307(15) 0.0094(12) 0.0017(11) 0.0074(11)
C45 0.0196(14) 0.0321(16) 0.0489(19) 0.0163(14) 0.0052(13) 0.0070(12)
C46 0.0305(16) 0.0330(15) 0.0293(15) 0.0033(12) -0.0053(12) 0.0065(13)
C47 0.0317(17) 0.0349(16) 0.0313(15) 0.0109(13) 0.0004(13) 0.0107(13)
C48 0.0266(15) 0.0316(15) 0.0315(15) 0.0087(12) 0.0112(12) 0.0165(13)
C49 0.050(2) 0.057(2) 0.0437(19) 0.0223(16) 0.0293(16) 0.0362(18)
C50 0.0244(15) 0.0302(15) 0.0321(15) 0.0028(12) 0.0054(12) 0.0139(12)
C51 0.0349(17) 0.0273(14) 0.0369(16) 0.0062(12) 0.0120(13) 0.0143(13)
C52 0.0404(19) 0.0354(17) 0.055(2) 0.0149(15) 0.0176(16) 0.0152(15)
C53 0.047(2) 0.0245(16) 0.077(3) 0.0074(16) 0.017(2) 0.0139(15)
C54 0.055(2) 0.0335(18) 0.073(3) -0.0020(17) 0.023(2) 0.0238(17)
C55 0.046(2) 0.041(2) 0.048(2) 0.0051(16) 0.0210(18) 0.0212(17)
C56 0.0220(15) 0.0199(13) 0.0217(13) 0.0026(10) 0.0065(11) 0.0058(11)
C57 0.0230(14) 0.0247(14) 0.0331(15) 0.0025(12) 0.0104(12) 0.0104(11)
C58 0.0193(13) 0.0237(13) 0.0328(14) 0.0095(11) 0.0045(11) 0.0080(11)
C59 0.0346(17) 0.0262(15) 0.0450(18) 0.0041(13) 0.0092(14) 0.0083(13)
C60 0.045(2) 0.0231(15) 0.069(3) 0.0129(15) 0.0085(18) 0.0018(14)
C61 0.0352(19) 0.0422(19) 0.069(3) 0.0286(18) 0.0140(18) 0.0025(15)
C62 0.0329(18) 0.055(2) 0.0435(19) 0.0238(16) 0.0152(15) 0.0132(16)
C63 0.0252(15) 0.0314(15) 0.0331(15) 0.0087(12) 0.0077(12) 0.0076(12)
C64 0.0196(13) 0.0217(12) 0.0154(11) 0.0046(9) 0.0050(10) 0.0070(10)
C65 0.0290(16) 0.0227(14) 0.0186(13) 0.0053(11) 0.0104(11) 0.0056(12)
C66 0.0493(19) 0.0229(13) 0.0267(14) 0.0089(11) 0.0154(13) 0.0086(13)
C67 0.0443(18) 0.0301(15) 0.0195(13) 0.0091(11) 0.0107(13) 0.0141(13)
C68 0.0309(16) 0.0302(15) 0.0317(15) 0.0038(12) 0.0175(13) -0.0006(12)
C69 0.0305(16) 0.0187(12) 0.0203(13) 0.0010(10) 0.0097(12) 0.0090(12)
C70 0.0337(16) 0.0328(15) 0.0259(15) -0.0025(12) 0.0141(12) 0.0102(13)
C71 0.0342(16) 0.0237(13) 0.0188(12) 0.0033(10) 0.0110(11) 0.0051(12)
C72 0.0327(16) 0.0309(15) 0.0221(13) 0.0012(11) 0.0115(12) 0.0066(12)
C73 0.0329(17) 0.054(2) 0.0294(16) 0.0028(14) 0.0137(13) 0.0106(15)
C74 0.0344(18) 0.052(2) 0.0349(17) 0.0015(15) 0.0083(14) -0.0057(16)
C75 0.052(2) 0.0303(16) 0.0388(18) -0.0032(14) 0.0057(16) -0.0021(15)
C76 0.0449(19) 0.0266(15) 0.0311(15) 0.0005(12) 0.0080(14) 0.0075(13)
C77 0.0252(14) 0.0229(13) 0.0186(12) 0.0017(10) 0.0099(10) 0.0075(11)
C78 0.0256(14) 0.0338(15) 0.0294(14) 0.0001(12) 0.0091(12) 0.0128(12)
C79 0.0309(15) 0.0238(14) 0.0170(12) 0.0037(11) 0.0124(11) 0.0053(12)
C80 0.0300(16) 0.0343(16) 0.0247(14) 0.0005(12) 0.0088(12) 0.0061(13)
C81 0.0329(17) 0.054(2) 0.0251(15) 0.0014(14) 0.0047(13) 0.0034(15)
C82 0.046(2) 0.0395(18) 0.0262(15) -0.0078(13) 0.0089(14) -0.0089(15)
C83 0.061(2) 0.0251(15) 0.0297(16) -0.0040(12) 0.0212(16) 0.0028(15)
C84 0.0444(19) 0.0264(15) 0.0244(14) 0.0040(12) 0.0145(14) 0.0102(14)
C86 0.045(2) 0.058(3) 0.088(3) 0.011(2) -0.008(2) 0.010(2)
C87 0.041(2) 0.071(3) 0.129(4) -0.019(3) 0.000(3) 0.013(2)
C88 0.049(3) 0.099(4) 0.127(5) -0.014(3) 0.019(3) -0.007(3)
C89 0.054(3) 0.106(4) 0.121(4) 0.009(3) 0.024(3) -0.002(3)
C90 0.057(3) 0.070(3) 0.113(4) 0.027(3) 0.014(3) 0.012(2)
C91 0.050(3) 0.054(2) 0.104(4) 0.008(2) 0.004(2) 0.014(2)
C85A 0.089(6) 0.072(5) 0.052(4) 0.010(4) -0.008(4) 0.010(4)
C85B 0.057(9) 0.109(13) 0.067(9) 0.009(9) 0.010(7) 0.021(9)
C92 0.077(3) 0.069(3) 0.065(3) 0.016(2) 0.020(2) 0.028(3)
C93 0.054(2) 0.044(2) 0.0417(19) 0.0172(16) 0.0113(17) 0.0090(17)
C94 0.060(3) 0.049(2) 0.042(2) 0.0035(17) 0.0101(19) -0.0057(19)
C95 0.047(2) 0.066(3) 0.061(3) 0.009(2) 0.010(2) -0.009(2)
C96 0.049(2) 0.050(2) 0.064(3) 0.0195(19) 0.017(2) 0.0083(18)
C97 0.051(2) 0.0332(18) 0.055(2) 0.0154(16) 0.0093(19) 0.0045(16)
C98 0.040(2) 0.0410(19) 0.050(2) 0.0146(16) 0.0010(16) 0.0027(15)

loop_
_atom_type_symbol
_atom_type_description
_atom_type_scat_dispersion_real
_atom_type_scat_dispersion_imag
_atom_type_scat_source
C C 0.0033 0.0016 'International Tables Vol C Tables 4.2.6.8 and 6.1.1.4'
H H 0.0000 0.0000 'International Tables Vol C Tables 4.2.6.8 and 6.1.1.4'
Cl Cl 0.1484 0.1585 'International Tables Vol C Tables 4.2.6.8 and 6.1.1.4'
N N 0.0061 0.0033 'International Tables Vol C Tables 4.2.6.8 and 6.1.1.4'
Y Y -2.7962 3.5667 'International Tables Vol C Tables 4.2.6.8 and 6.1.1.4'

loop_
_geom_angle_atom_site_label_1
_geom_angle_atom_site_label_2
_geom_angle_atom_site_label_3
_geom_angle
Cl1 Y1 Cl2 75.17(2)
Cl1 Y1 C1 141.86(6)
Cl1 Y1 C22 95.63(6)
Cl2 Y1 C1 94.34(6)
Cl2 Y1 C22 144.25(6)
N1 Y1 Cl1 162.10(6)
N1 Y1 Cl2 89.40(6)
N1 Y1 C1 28.50(8)
N1 Y1 C22 102.23(9)
N2 Y1 Cl1 115.12(6)
N2 Y1 Cl2 95.56(6)
N2 Y1 N1 56.53(8)
N2 Y1 N3 140.80(8)
N2 Y1 N4 95.86(8)
N2 Y1 C1 28.11(8)
N2 Y1 C22 119.16(8)
N3 Y1 Cl1 94.93(7)
N3 Y1 Cl2 117.02(6)
N3 Y1 N1 100.23(9)
N3 Y1 N4 56.30(8)
N3 Y1 C1 121.87(8)
N3 Y1 C22 28.05(8)
N4 Y1 Cl1 92.61(7)
N4 Y1 Cl2 165.99(7)
N4 Y1 N1 103.69(9)
N4 Y1 C1 99.55(8)
N4 Y1 C22 28.31(8)
C1 Y1 C22 112.00(8)
Cl1 Y2 C43 94.91(6)
Cl1 Y2 C64 145.08(5)
Cl2 Y2 Cl1 75.04(2)
Cl2 Y2 C43 143.63(6)
Cl2 Y2 C64 93.29(5)
N5 Y2 Cl1 90.05(6)
N5 Y2 Cl2 163.34(6)
N5 Y2 C43 28.41(8)
N5 Y2 C64 103.27(8)
N6 Y2 Cl1 94.89(6)
N6 Y2 Cl2 116.59(6)
N6 Y2 N5 56.37(8)
N6 Y2 N7 141.14(7)
N6 Y2 N8 96.36(8)
N6 Y2 C43 28.10(8)
N6 Y2 C64 119.46(7)
N7 Y2 Cl1 118.18(5)
N7 Y2 Cl2 92.68(6)
N7 Y2 N5 101.05(8)
N7 Y2 N8 56.25(8)
N7 Y2 C43 122.09(8)
N7 Y2 C64 28.07(7)
N8 Y2 Cl1 164.50(6)
N8 Y2 Cl2 90.37(6)
N8 Y2 N5 105.07(9)
N8 Y2 C43 100.04(8)
N8 Y2 C64 28.26(8)
C43 Y2 C64 112.19(7)
Y1 Cl1 Y2 104.87(3)
Y2 Cl2 Y1 104.85(3)
C1 N1 Y1 95.35(17)
C1 N1 C6 125.3(3)
C6 N1 Y1 138.20(19)
C1 N2 Y1 96.77(16)
C1 N2 C14 128.8(2)
C14 N2 Y1 133.96(18)
C22 N3 Y1 96.86(16)
C22 N3 C27 128.8(2)
C27 N3 Y1 134.12(18)
C22 N4 Y1 96.10(17)
C22 N4 C35 124.3(2)
C35 N4 Y1 137.72(18)
C43 N5 Y2 95.58(17)
C43 N5 C48 124.4(2)
C48 N5 Y2 137.87(19)
C43 N6 Y2 96.75(16)
C43 N6 C56 129.2(2)
C56 N6 Y2 134.00(17)
C64 N7 Y2 96.89(15)
C64 N7 C69 129.1(2)
C69 N7 Y2 133.97(17)
C64 N8 Y2 96.50(16)
C64 N8 C77 124.0(2)
C77 N8 Y2 137.37(17)
N1 C1 Y1 56.15(14)
N1 C1 C2 122.1(2)
N2 C1 Y1 55.12(13)
N2 C1 N1 111.1(2)
N2 C1 C2 126.8(2)
C2 C1 Y1 173.44(18)
C3 C2 C1 111.2(3)
C3 C2 C4 111.7(3)
C3 C2 C5 106.5(3)
C4 C2 C1 108.9(2)
C5 C2 C1 114.5(3)
C5 C2 C4 103.9(3)
C2 C3 H3A 109.5
C2 C3 H3B 109.5
C2 C3 H3C 109.5
H3A C3 H3B 109.5
H3A C3 H3C 109.5
H3B C3 H3C 109.5
C2 C4 H4A 109.5
C2 C4 H4B 109.5
C2 C4 H4C 109.5
H4A C4 H4B 109.5
H4A C4 H4C 109.5
H4B C4 H4C 109.5
C2 C5 H5A 109.5
C2 C5 H5B 109.5
C2 C5 H5C 109.5
H5A C5 H5B 109.5
H5A C5 H5C 109.5
H5B C5 H5C 109.5
N1 C6 H6 107.5
N1 C6 C7 108.7(2)
N1 C6 C8 112.5(3)
C7 C6 H6 107.5
C8 C6 H6 107.5
C8 C6 C7 112.7(3)
C6 C7 H7A 109.5
C6 C7 H7B 109.5
C6 C7 H7C 109.5
H7A C7 H7B 109.5
H7A C7 H7C 109.5
H7B C7 H7C 109.5
C9 C8 C6 120.5(3)
C9 C8 C13 116.5(3)
C13 C8 C6 122.6(3)
C8 C9 H9 119.3
C8 C9 C10 121.3(4)
C10 C9 H9 119.3
C9 C10 H10 119.3
C11 C10 C9 121.4(4)
C11 C10 H10 119.3
C10 C11 H11 120.7
C10 C11 C12 118.6(4)
C12 C11 H11 120.7
C11 C12 H12 119.8
C11 C12 C13 120.4(4)
C13 C12 H12 119.8
C8 C13 C12 121.8(3)
C8 C13 H13 119.1
C12 C13 H13 119.1
N2 C14 H14 109.0
N2 C14 C15 107.6(2)
N2 C14 C16 112.9(2)
C15 C14 H14 109.0
C15 C14 C16 109.4(2)
C16 C14 H14 109.0
C14 C15 H15A 109.5
C14 C15 H15B 109.5
C14 C15 H15C 109.5
H15A C15 H15B 109.5
H15A C15 H15C 109.5
H15B C15 H15C 109.5
C17 C16 C14 119.0(3)
C21 C16 C14 123.0(3)
C21 C16 C17 118.0(3)
C16 C17 H17 119.8
C18 C17 C16 120.4(4)
C18 C17 H17 119.8
C17 C18 H18 119.7
C19 C18 C17 120.7(3)
C19 C18 H18 119.7
C18 C19 H19 120.1
C18 C19 C20 119.7(3)
C20 C19 H19 120.1
C19 C20 H20 119.9
C19 C20 C21 120.2(4)
C21 C20 H20 119.9
C16 C21 C20 121.0(3)
C16 C21 H21 119.5
C20 C21 H21 119.5
N3 C22 Y1 55.09(13)
N3 C22 N4 110.5(2)
N3 C22 C23 127.0(3)
N4 C22 Y1 55.59(14)
N4 C22 C23 122.4(3)
C23 C22 Y1 173.9(2)
C24 C23 C22 114.8(3)
C24 C23 C25 103.9(3)
C25 C23 C22 109.2(3)
C26 C23 C22 110.0(3)
C26 C23 C24 106.7(3)
C26 C23 C25 112.2(3)
C23 C24 H24A 109.5
C23 C24 H24B 109.5
C23 C24 H24C 109.5
H24A C24 H24B 109.5
H24A C24 H24C 109.5
H24B C24 H24C 109.5
C23 C25 H25A 109.5
C23 C25 H25B 109.5
C23 C25 H25C 109.5
H25A C25 H25B 109.5
H25A C25 H25C 109.5
H25B C25 H25C 109.5
C23 C26 H26A 109.5
C23 C26 H26B 109.5
C23 C26 H26C 109.5
H26A C26 H26B 109.5
H26A C26 H26C 109.5
H26B C26 H26C 109.5
N3 C27 H27 108.8
N3 C27 C28 106.6(2)
N3 C27 C29 113.8(3)
C28 C27 H27 108.8
C29 C27 H27 108.8
C29 C27 C28 109.9(3)
C27 C28 H28A 109.5
C27 C28 H28B 109.5
C27 C28 H28C 109.5
H28A C28 H28B 109.5
H28A C28 H28C 109.5
H28B C28 H28C 109.5
C30 C29 C27 123.3(3)
C30 C29 C34 117.9(3)
C34 C29 C27 118.8(3)
C29 C30 H30 119.6
C31 C30 C29 120.7(3)
C31 C30 H30 119.6
C30 C31 H31 119.8
C32 C31 C30 120.3(4)
C32 C31 H31 119.8
C31 C32 H32 120.2
C33 C32 C31 119.7(4)
C33 C32 H32 120.2
C32 C33 H33 119.9
C32 C33 C34 120.3(3)
C34 C33 H33 119.9
C29 C34 H34 119.5
C33 C34 C29 121.1(4)
C33 C34 H34 119.5
N4 C35 H35 106.9
N4 C35 C36 109.3(2)
N4 C35 C37 112.0(2)
C36 C35 H35 106.9
C36 C35 C37 114.3(3)
C37 C35 H35 106.9
C35 C36 H36A 109.5
C35 C36 H36B 109.5
C35 C36 H36C 109.5
H36A C36 H36B 109.5
H36A C36 H36C 109.5
H36B C36 H36C 109.5
C38 C37 C35 119.7(3)
C42 C37 C35 121.6(3)
C42 C37 C38 118.3(3)
C37 C38 H38 119.6
C37 C38 C39 120.8(4)
C39 C38 H38 119.6
C38 C39 H39 119.6
C40 C39 C38 120.7(4)
C40 C39 H39 119.6
C39 C40 H40 120.4
C39 C40 C41 119.1(4)
C41 C40 H40 120.4
C40 C41 H41 119.7
C40 C41 C42 120.7(4)
C42 C41 H41 119.7
C37 C42 C41 120.3(4)
C37 C42 H42 119.9
C41 C42 H42 119.9
N5 C43 Y2 56.01(14)
N5 C43 C44 122.3(2)
N6 C43 Y2 55.14(13)
N6 C43 N5 110.8(2)
N6 C43 C44 126.8(2)
C44 C43 Y2 171.52(18)
C45 C44 C43 110.4(2)
C45 C44 C46 106.7(3)
C45 C44 C47 112.5(3)
C46 C44 C43 114.6(2)
C46 C44 C47 103.9(2)
C47 C44 C43 108.5(2)
C44 C45 H45A 109.5
C44 C45 H45B 109.5
C44 C45 H45C 109.5
H45A C45 H45B 109.5
H45A C45 H45C 109.5
H45B C45 H45C 109.5
C44 C46 H46A 109.5
C44 C46 H46B 109.5
C44 C46 H46C 109.5
H46A C46 H46B 109.5
H46A C46 H46C 109.5
H46B C46 H46C 109.5
C44 C47 H47A 109.5
C44 C47 H47B 109.5
C44 C47 H47C 109.5
H47A C47 H47B 109.5
H47A C47 H47C 109.5
H47B C47 H47C 109.5
N5 C48 H48 107.8
N5 C48 C49 108.9(2)
N5 C48 C50 111.7(2)
C49 C48 H48 107.8
C50 C48 H48 107.8
C50 C48 C49 112.6(3)
C48 C49 H49A 109.5
C48 C49 H49B 109.5
C48 C49 H49C 109.5
H49A C49 H49B 109.5
H49A C49 H49C 109.5
H49B C49 H49C 109.5
C51 C50 C48 121.2(3)
C51 C50 C55 117.9(3)
C55 C50 C48 120.8(3)
C50 C51 H51 119.6
C50 C51 C52 120.9(3)
C52 C51 H51 119.6
C51 C52 H52 119.9
C53 C52 C51 120.1(4)
C53 C52 H52 119.9
C52 C53 H53 120.3
C54 C53 C52 119.4(3)
C54 C53 H53 120.3
C53 C54 H54 120.0
C53 C54 C55 120.1(3)
C55 C54 H54 120.0
C50 C55 H55 119.2
C54 C55 C50 121.5(4)
C54 C55 H55 119.2
N6 C56 H56 109.3
N6 C56 C57 107.0(2)
N6 C56 C58 113.2(2)
C57 C56 H56 109.3
C57 C56 C58 108.6(2)
C58 C56 H56 109.3
C56 C57 H57A 109.5
C56 C57 H57B 109.5
C56 C57 H57C 109.5
H57A C57 H57B 109.5
H57A C57 H57C 109.5
H57B C57 H57C 109.5
C59 C58 C56 119.0(3)
C63 C58 C56 122.6(3)
C63 C58 C59 118.3(3)
C58 C59 H59 119.6
C60 C59 C58 120.8(3)
C60 C59 H59 119.6
C59 C60 H60 119.9
C61 C60 C59 120.3(3)
C61 C60 H60 119.9
C60 C61 H61 120.3
C60 C61 C62 119.5(3)
C62 C61 H61 120.3
C61 C62 H62 119.8
C61 C62 C63 120.4(4)
C63 C62 H62 119.8
C58 C63 C62 120.7(3)
C58 C63 H63 119.6
C62 C63 H63 119.6
N7 C64 Y2 55.04(13)
N7 C64 N8 110.1(2)
N7 C64 C65 127.0(2)
N8 C64 Y2 55.24(14)
N8 C64 C65 122.8(2)
C65 C64 Y2 172.34(18)
C66 C65 C64 115.9(2)
C66 C65 C67 104.0(2)
C66 C65 C68 105.5(3)
C67 C65 C64 108.1(2)
C68 C65 C64 111.4(2)
C68 C65 C67 111.8(2)
C65 C66 H66A 109.5
C65 C66 H66B 109.5
C65 C66 H66C 109.5
H66A C66 H66B 109.5
H66A C66 H66C 109.5
H66B C66 H66C 109.5
C65 C67 H67A 109.5
C65 C67 H67B 109.5
C65 C67 H67C 109.5
H67A C67 H67B 109.5
H67A C67 H67C 109.5
H67B C67 H67C 109.5
C65 C68 H68A 109.5
C65 C68 H68B 109.5
C65 C68 H68C 109.5
H68A C68 H68B 109.5
H68A C68 H68C 109.5
H68B C68 H68C 109.5
N7 C69 H69 108.8
N7 C69 C70 106.7(2)
N7 C69 C71 113.3(2)
C70 C69 H69 108.8
C70 C69 C71 110.3(2)
C71 C69 H69 108.8
C69 C70 H70A 109.5
C69 C70 H70B 109.5
C69 C70 H70C 109.5
H70A C70 H70B 109.5
H70A C70 H70C 109.5
H70B C70 H70C 109.5
C72 C71 C69 123.1(2)
C72 C71 C76 118.3(3)
C76 C71 C69 118.5(3)
C71 C72 H72 119.6
C71 C72 C73 120.8(3)
C73 C72 H72 119.6
C72 C73 H73 120.0
C74 C73 C72 120.0(3)
C74 C73 H73 120.0
C73 C74 H74 120.2
C75 C74 C73 119.6(3)
C75 C74 H74 120.2
C74 C75 H75 119.7
C74 C75 C76 120.6(3)
C76 C75 H75 119.7
C71 C76 H76 119.7
C75 C76 C71 120.7(3)
C75 C76 H76 119.7
N8 C77 H77 106.7
N8 C77 C78 109.7(2)
N8 C77 C79 112.4(2)
C78 C77 H77 106.7
C79 C77 H77 106.7
C79 C77 C78 114.0(2)
C77 C78 H78A 109.5
C77 C78 H78B 109.5
C77 C78 H78C 109.5
H78A C78 H78B 109.5
H78A C78 H78C 109.5
H78B C78 H78C 109.5
C80 C79 C77 119.6(3)
C80 C79 C84 118.2(3)
C84 C79 C77 121.7(3)
C79 C80 H80 119.5
C81 C80 C79 121.0(3)
C81 C80 H80 119.5
C80 C81 H81 119.9
C80 C81 C82 120.3(3)
C82 C81 H81 119.9
C81 C82 H82 120.2
C83 C82 C81 119.5(3)
C83 C82 H82 120.2
C82 C83 H83 119.9
C82 C83 C84 120.2(3)
C84 C83 H83 119.9
C79 C84 C83 120.7(3)
C79 C84 H84 119.6
C83 C84 H84 119.6
C87 C86 H86 120.3
C87 C86 C85A 114.1(6)
C91 C86 H86 120.3
C91 C86 C87 119.3(6)
C91 C86 C85A 126.5(7)
C86 C87 H87 119.8
C86 C87 C88 120.3(6)
C88 C87 H87 119.8
C87 C88 H88 121.3
C87 C88 C85B 95.6(9)
C89 C88 C87 117.3(7)
C89 C88 H88 121.3
C89 C88 C85B 146.0(11)
C88 C89 H89 118.8
C88 C89 C90 122.4(8)
C90 C89 H89 118.8
C89 C90 H90 120.2
C91 C90 C89 119.5(6)
C91 C90 H90 120.2
C86 C91 H91 119.5
C90 C91 C86 121.1(7)
C90 C91 H91 119.5
C86 C85A H85A 109.5
C86 C85A H85B 109.5
C86 C85A H85C 109.5
H85A C85A H85B 109.5
H85A C85A H85C 109.5
H85B C85A H85C 109.5
C88 C85B H85D 109.5
C88 C85B H85E 109.5
C88 C85B H85F 109.5
H85D C85B H85E 109.5
H85D C85B H85F 109.5
H85E C85B H85F 109.5
H92A C92 H92B 109.5
H92A C92 H92C 109.5
H92B C92 H92C 109.5
C93 C92 H92A 109.5
C93 C92 H92B 109.5
C93 C92 H92C 109.5
C94 C93 C92 122.0(4)
C94 C93 C98 116.7(4)
C98 C93 C92 121.2(4)
C93 C94 H94 119.2
C95 C94 C93 121.6(4)
C95 C94 H94 119.2
C94 C95 H95 119.6
C96 C95 C94 120.8(4)
C96 C95 H95 119.6
C95 C96 H96 120.6
C95 C96 C97 118.8(5)
C97 C96 H96 120.6
C96 C97 H97 119.9
C98 C97 C96 120.2(4)
C98 C97 H97 119.9
C93 C98 H98 119.0
C97 C98 C93 121.9(4)
C97 C98 H98 119.0

loop_
_geom_bond_atom_site_label_1
_geom_bond_atom_site_label_2
_geom_bond_distance
Y1 Cl1 2.7344(8)
Y1 Cl2 2.7514(8)
Y1 N1 2.351(3)
Y1 N2 2.329(2)
Y1 N3 2.332(2)
Y1 N4 2.343(2)
Y1 C1 2.819(3)
Y1 C22 2.824(3)
Y2 Cl1 2.7551(8)
Y2 Cl2 2.7386(8)
Y2 N5 2.348(2)
Y2 N6 2.328(2)
Y2 N7 2.338(2)
Y2 N8 2.342(2)
Y2 C43 2.818(3)
Y2 C64 2.832(3)
N1 C1 1.351(4)
N1 C6 1.457(4)
N2 C1 1.337(4)
N2 C14 1.459(3)
N3 C22 1.337(4)
N3 C27 1.460(4)
N4 C22 1.347(4)
N4 C35 1.464(4)
N5 C43 1.347(4)
N5 C48 1.465(4)
N6 C43 1.337(4)
N6 C56 1.469(3)
N7 C64 1.342(3)
N7 C69 1.465(3)
N8 C64 1.349(3)
N8 C77 1.463(3)
C1 C2 1.567(4)
C2 C3 1.538(5)
C2 C4 1.552(4)
C2 C5 1.545(4)
C3 H3A 0.9800
C3 H3B 0.9800
C3 H3C 0.9800
C4 H4A 0.9800
C4 H4B 0.9800
C4 H4C 0.9800
C5 H5A 0.9800
C5 H5B 0.9800
C5 H5C 0.9800
C6 H6 1.0000
C6 C7 1.535(4)
C6 C8 1.530(4)
C7 H7A 0.9800
C7 H7B 0.9800
C7 H7C 0.9800
C8 C9 1.375(5)
C8 C13 1.375(5)
C9 H9 0.9500
C9 C10 1.391(7)
C10 H10 0.9500
C10 C11 1.353(7)
C11 H11 0.9500
C11 C12 1.357(6)
C12 H12 0.9500
C12 C13 1.400(5)
C13 H13 0.9500
C14 H14 1.0000
C14 C15 1.524(4)
C14 C16 1.524(4)
C15 H15A 0.9800
C15 H15B 0.9800
C15 H15C 0.9800
C16 C17 1.400(4)
C16 C21 1.381(4)
C17 H17 0.9500
C17 C18 1.389(5)
C18 H18 0.9500
C18 C19 1.366(6)
C19 H19 0.9500
C19 C20 1.374(6)
C20 H20 0.9500
C20 C21 1.392(5)
C21 H21 0.9500
C22 C23 1.563(4)
C23 C24 1.547(5)
C23 C25 1.550(5)
C23 C26 1.533(6)
C24 H24A 0.9800
C24 H24B 0.9800
C24 H24C 0.9800
C25 H25A 0.9800
C25 H25B 0.9800
C25 H25C 0.9800
C26 H26A 0.9800
C26 H26B 0.9800
C26 H26C 0.9800
C27 H27 1.0000
C27 C28 1.527(4)
C27 C29 1.518(5)
C28 H28A 0.9800
C28 H28B 0.9800
C28 H28C 0.9800
C29 C30 1.390(5)
C29 C34 1.402(4)
C30 H30 0.9500
C30 C31 1.389(5)
C31 H31 0.9500
C31 C32 1.384(6)
C32 H32 0.9500
C32 C33 1.374(7)
C33 H33 0.9500
C33 C34 1.381(6)
C34 H34 0.9500
C35 H35 1.0000
C35 C36 1.525(4)
C35 C37 1.533(4)
C36 H36A 0.9800
C36 H36B 0.9800
C36 H36C 0.9800
C37 C38 1.385(5)
C37 C42 1.384(5)
C38 H38 0.9500
C38 C39 1.393(5)
C39 H39 0.9500
C39 C40 1.366(6)
C40 H40 0.9500
C40 C41 1.375(7)
C41 H41 0.9500
C41 C42 1.400(6)
C42 H42 0.9500
C43 C44 1.569(4)
C44 C45 1.531(5)
C44 C46 1.540(4)
C44 C47 1.552(4)
C45 H45A 0.9800
C45 H45B 0.9800
C45 H45C 0.9800
C46 H46A 0.9800
C46 H46B 0.9800
C46 H46C 0.9800
C47 H47A 0.9800
C47 H47B 0.9800
C47 H47C 0.9800
C48 H48 1.0000
C48 C49 1.536(4)
C48 C50 1.531(4)
C49 H49A 0.9800
C49 H49B 0.9800
C49 H49C 0.9800
C50 C51 1.384(5)
C50 C55 1.388(5)
C51 H51 0.9500
C51 C52 1.394(4)
C52 H52 0.9500
C52 C53 1.383(5)
C53 H53 0.9500
C53 C54 1.378(6)
C54 H54 0.9500
C54 C55 1.382(6)
C55 H55 0.9500
C56 H56 1.0000
C56 C57 1.522(4)
C56 C58 1.527(4)
C57 H57A 0.9800
C57 H57B 0.9800
C57 H57C 0.9800
C58 C59 1.396(4)
C58 C63 1.383(4)
C59 H59 0.9500
C59 C60 1.385(5)
C60 H60 0.9500
C60 C61 1.378(6)
C61 H61 0.9500
C61 C62 1.381(6)
C62 H62 0.9500
C62 C63 1.388(5)
C63 H63 0.9500
C64 C65 1.563(4)
C65 C66 1.540(4)
C65 C67 1.545(4)
C65 C68 1.542(4)
C66 H66A 0.9800
C66 H66B 0.9800
C66 H66C 0.9800
C67 H67A 0.9800
C67 H67B 0.9800
C67 H67C 0.9800
C68 H68A 0.9800
C68 H68B 0.9800
C68 H68C 0.9800
C69 H69 1.0000
C69 C70 1.523(4)
C69 C71 1.527(4)
C70 H70A 0.9800
C70 H70B 0.9800
C70 H70C 0.9800
C71 C72 1.387(4)
C71 C76 1.398(4)
C72 H72 0.9500
C72 C73 1.392(5)
C73 H73 0.9500
C73 C74 1.388(5)
C74 H74 0.9500
C74 C75 1.374(6)
C75 H75 0.9500
C75 C76 1.384(5)
C76 H76 0.9500
C77 H77 1.0000
C77 C78 1.535(4)
C77 C79 1.530(4)
C78 H78A 0.9800
C78 H78B 0.9800
C78 H78C 0.9800
C79 C80 1.387(4)
C79 C84 1.388(4)
C80 H80 0.9500
C80 C81 1.383(4)
C81 H81 0.9500
C81 C82 1.387(6)
C82 H82 0.9500
C82 C83 1.369(6)
C83 H83 0.9500
C83 C84 1.399(5)
C84 H84 0.9500
C86 H86 0.9500
C86 C87 1.382(9)
C86 C91 1.370(7)
C86 C85A 1.431(10)
C87 H87 0.9500
C87 C88 1.393(10)
C88 H88 0.9500
C88 C89 1.364(10)
C88 C85B 1.545(19)
C89 H89 0.9500
C89 C90 1.367(10)
C90 H90 0.9500
C90 C91 1.336(9)
C91 H91 0.9500
C85A H85A 0.9800
C85A H85B 0.9800
C85A H85C 0.9800
C85B H85D 0.9800
C85B H85E 0.9800
C85B H85F 0.9800
C92 H92A 0.9800
C92 H92B 0.9800
C92 H92C 0.9800
C92 C93 1.501(7)
C93 C94 1.385(6)
C93 C98 1.393(6)
C94 H94 0.9500
C94 C95 1.383(7)
C95 H95 0.9500
C95 C96 1.373(6)
C96 H96 0.9500
C96 C97 1.383(6)
C97 H97 0.9500
C97 C98 1.378(6)
C98 H98 0.9500

loop_
_geom_torsion_atom_site_label_1
_geom_torsion_atom_site_label_2
_geom_torsion_atom_site_label_3
_geom_torsion_atom_site_label_4
_geom_torsion
Y1 N1 C1 N2 5.0(2)
Y1 N1 C1 C2 -172.5(2)
Y1 N1 C6 C7 -53.7(4)
Y1 N1 C6 C8 71.9(3)
Y1 N2 C1 N1 -5.0(2)
Y1 N2 C1 C2 172.3(2)
Y1 N2 C14 C15 -12.4(4)
Y1 N2 C14 C16 108.4(3)
Y1 N3 C22 N4 -4.4(3)
Y1 N3 C22 C23 173.0(3)
Y1 N3 C27 C28 -15.3(4)
Y1 N3 C27 C29 105.9(3)
Y1 N4 C22 N3 4.4(3)
Y1 N4 C22 C23 -173.1(3)
Y1 N4 C35 C36 -60.0(4)
Y1 N4 C35 C37 67.7(4)
Y2 N5 C43 N6 6.9(2)
Y2 N5 C43 C44 -170.1(2)
Y2 N5 C48 C49 -59.3(4)
Y2 N5 C48 C50 65.8(3)
Y2 N6 C43 N5 -6.9(2)
Y2 N6 C43 C44 169.8(2)
Y2 N6 C56 C57 -5.2(3)
Y2 N6 C56 C58 114.4(2)
Y2 N7 C64 N8 -5.1(2)
Y2 N7 C64 C65 170.9(2)
Y2 N7 C69 C70 -11.4(4)
Y2 N7 C69 C71 110.2(3)
Y2 N8 C64 N7 5.1(2)
Y2 N8 C64 C65 -171.1(2)
Y2 N8 C77 C78 -62.7(3)
Y2 N8 C77 C79 65.2(3)
N1 C1 C2 C3 -75.4(3)
N1 C1 C2 C4 48.0(4)
N1 C1 C2 C5 163.8(3)
N1 C6 C8 C9 -169.4(4)
N1 C6 C8 C13 18.2(4)
N2 C1 C2 C3 107.6(3)
N2 C1 C2 C4 -129.0(3)
N2 C1 C2 C5 -13.2(4)
N2 C14 C16 C17 164.9(3)
N2 C14 C16 C21 -16.3(4)
N3 C22 C23 C24 -11.6(5)
N3 C22 C23 C25 -127.8(3)
N3 C22 C23 C26 108.7(4)
N3 C27 C29 C30 -14.7(4)
N3 C27 C29 C34 167.7(3)
N4 C22 C23 C24 165.5(3)
N4 C22 C23 C25 49.3(4)
N4 C22 C23 C26 -74.2(4)
N4 C35 C37 C38 41.3(4)
N4 C35 C37 C42 -145.7(3)
N5 C43 C44 C45 -76.7(3)
N5 C43 C44 C46 162.8(3)
N5 C43 C44 C47 47.1(4)
N5 C48 C50 C51 30.5(4)
N5 C48 C50 C55 -152.7(3)
N6 C43 C44 C45 106.9(3)
N6 C43 C44 C46 -13.6(4)
N6 C43 C44 C47 -129.3(3)
N6 C56 C58 C59 159.0(3)
N6 C56 C58 C63 -23.1(4)
N7 C64 C65 C66 -9.3(4)
N7 C64 C65 C67 -125.4(3)
N7 C64 C65 C68 111.3(3)
N7 C69 C71 C72 -13.2(4)
N7 C69 C71 C76 168.7(3)
N8 C64 C65 C66 166.2(3)
N8 C64 C65 C67 50.1(3)
N8 C64 C65 C68 -73.2(3)
N8 C77 C79 C80 44.7(3)
N8 C77 C79 C84 -143.1(3)
C1 N1 C6 C7 110.7(3)
C1 N1 C6 C8 -123.7(3)
C1 N2 C14 C15 177.3(3)
C1 N2 C14 C16 -61.9(4)
C6 N1 C1 Y1 -169.6(3)
C6 N1 C1 N2 -164.6(2)
C6 N1 C1 C2 17.9(4)
C6 C8 C9 C10 -173.1(5)
C6 C8 C13 C12 173.6(3)
C7 C6 C8 C9 -46.0(5)
C7 C6 C8 C13 141.6(3)
C8 C9 C10 C11 -0.4(10)
C9 C8 C13 C12 0.9(5)
C9 C10 C11 C12 0.3(9)
C10 C11 C12 C13 0.3(7)
C11 C12 C13 C8 -1.0(6)
C13 C8 C9 C10 -0.2(7)
C14 N2 C1 Y1 173.0(3)
C14 N2 C1 N1 168.0(3)
C14 N2 C1 C2 -14.7(4)
C14 C16 C17 C18 -179.7(3)
C14 C16 C21 C20 179.3(3)
C15 C14 C16 C17 -75.4(3)
C15 C14 C16 C21 103.4(3)
C16 C17 C18 C19 0.8(5)
C17 C16 C21 C20 -1.9(4)
C17 C18 C19 C20 -2.5(6)
C18 C19 C20 C21 1.9(5)
C19 C20 C21 C16 0.3(5)
C21 C16 C17 C18 1.4(5)
C22 N3 C27 C28 171.6(3)
C22 N3 C27 C29 -67.2(4)
C22 N4 C35 C36 100.1(3)
C22 N4 C35 C37 -132.2(3)
C27 N3 C22 Y1 175.0(4)
C27 N3 C22 N4 170.6(3)
C27 N3 C22 C23 -12.0(5)
C27 C29 C30 C31 -177.4(3)
C27 C29 C34 C33 177.8(3)
C28 C27 C29 C30 104.7(3)
C28 C27 C29 C34 -72.9(3)
C29 C30 C31 C32 -0.3(5)
C30 C29 C34 C33 0.1(5)
C30 C31 C32 C33 0.1(6)
C31 C32 C33 C34 0.2(6)
C32 C33 C34 C29 -0.3(6)
C34 C29 C30 C31 0.2(5)
C35 N4 C22 Y1 -166.7(3)
C35 N4 C22 N3 -162.3(3)
C35 N4 C22 C23 20.2(5)
C35 C37 C38 C39 170.3(3)
C35 C37 C42 C41 -171.0(3)
C36 C35 C37 C38 166.4(3)
C36 C35 C37 C42 -20.7(4)
C37 C38 C39 C40 1.3(6)
C38 C37 C42 C41 2.0(5)
C38 C39 C40 C41 1.3(6)
C39 C40 C41 C42 -2.2(7)
C40 C41 C42 C37 0.5(6)
C42 C37 C38 C39 -2.9(5)
C43 N5 C48 C49 99.8(3)
C43 N5 C48 C50 -135.2(3)
C43 N6 C56 C57 178.6(3)
C43 N6 C56 C58 -61.8(4)
C48 N5 C43 Y2 -166.1(3)
C48 N5 C43 N6 -159.2(2)
C48 N5 C43 C44 23.9(4)
C48 C50 C51 C52 176.3(3)
C48 C50 C55 C54 -177.0(4)
C49 C48 C50 C51 153.5(3)
C49 C48 C50 C55 -29.7(4)
C50 C51 C52 C53 0.7(5)
C51 C50 C55 C54 -0.1(6)
C51 C52 C53 C54 -0.1(6)
C52 C53 C54 C55 -0.5(6)
C53 C54 C55 C50 0.6(6)
C55 C50 C51 C52 -0.6(5)
C56 N6 C43 Y2 177.2(3)
C56 N6 C43 N5 170.3(2)
C56 N6 C43 C44 -12.9(4)
C56 C58 C59 C60 179.3(3)
C56 C58 C63 C62 -178.4(3)
C57 C56 C58 C59 -82.3(3)
C57 C56 C58 C63 95.6(3)
C58 C59 C60 C61 -0.8(5)
C59 C58 C63 C62 -0.5(4)
C59 C60 C61 C62 -0.5(6)
C60 C61 C62 C63 1.3(6)
C61 C62 C63 C58 -0.8(5)
C63 C58 C59 C60 1.3(5)
C64 N7 C69 C70 170.7(3)
C64 N7 C69 C71 -67.7(4)
C64 N8 C77 C78 96.2(3)
C64 N8 C77 C79 -135.8(3)
C69 N7 C64 Y2 178.5(3)
C69 N7 C64 N8 173.4(3)
C69 N7 C64 C65 -10.7(4)
C69 C71 C72 C73 -179.0(3)
C69 C71 C76 C75 179.4(3)
C70 C69 C71 C72 106.4(3)
C70 C69 C71 C76 -71.8(3)
C71 C72 C73 C74 -0.3(5)
C72 C71 C76 C75 1.1(5)
C72 C73 C74 C75 1.0(5)
C73 C74 C75 C76 -0.7(5)
C74 C75 C76 C71 -0.4(5)
C76 C71 C72 C73 -0.8(4)
C77 N8 C64 Y2 -165.8(3)
C77 N8 C64 N7 -160.7(2)
C77 N8 C64 C65 23.1(4)
C77 C79 C80 C81 169.3(3)
C77 C79 C84 C83 -170.8(3)
C78 C77 C79 C80 170.3(3)
C78 C77 C79 C84 -17.4(4)
C79 C80 C81 C82 2.4(5)
C80 C79 C84 C83 1.6(4)
C80 C81 C82 C83 0.2(5)
C81 C82 C83 C84 -1.9(5)
C82 C83 C84 C79 1.0(5)
C84 C79 C80 C81 -3.2(5)
C86 C87 C88 C89 -1.3(8)
C86 C87 C88 C85B 170.0(7)
C87 C86 C91 C90 1.6(8)
C87 C88 C89 C90 1.1(9)
C88 C89 C90 C91 0.5(9)
C89 C90 C91 C86 -1.8(9)
C91 C86 C87 C88 0.0(8)
C85A C86 C87 C88 -176.4(6)
C85A C86 C91 C90 177.5(6)
C85B C88 C89 C90 -163.3(13)
C92 C93 C94 C95 178.7(4)
C92 C93 C98 C97 179.9(4)
C93 C94 C95 C96 1.7(7)
C94 C93 C98 C97 -0.4(5)
C94 C95 C96 C97 -1.0(7)
C95 C96 C97 C98 -0.4(6)
C96 C97 C98 C93 1.1(6)
C98 C93 C94 C95 -1.0(6)
